data_7218496
loop_
_publ_author_name
'Chandrasekhar, Vadapalli'
'Kundu, Subrata'
'Mohapatra, Chandrajeet'

_publ_section_title
;
 Cyclophosphazene-Organostannoxane Hybrid Motifs in Polymeric and
 Molecular Systems
;
_journal_name_full 'RSC Adv.'
_journal_paper_doi 10.1039/C4RA09371B
_journal_year 2014
_chemical_formula_moiety 'C64 H64 N9 O20 P3 Sn2'
_chemical_formula_sum 'C64 H64 N9 O20 P3 Sn2'
_chemical_formula_weight 1609.58
_chemical_name_systematic
; 
 ? 
;
_space_group_IT_number 2
_symmetry_space_group_name_Hall '-P 1'
_symmetry_space_group_name_H-M 'P -1'
_atom_sites_solution_hydrogens geom
_atom_sites_solution_primary direct
_atom_sites_solution_secondary difmap
_audit_creation_method SHELXL-97
_cell_angle_alpha 82.037(5)
_cell_angle_beta 79.189(5)
_cell_angle_gamma 68.015(5)
_cell_formula_units_Z 2
_cell_length_a 11.378(5)
_cell_length_b 14.319(5)
_cell_length_c 23.323(5)
_cell_measurement_reflns_used 7095
_cell_measurement_temperature 100(2)
_cell_measurement_theta_max 28.10
_cell_measurement_theta_min 2.27
_cell_volume 3451(2)
_computing_structure_refinement 'SHELXL-97 (Sheldrick, 1997)'
_computing_structure_solution 'SHELXS-97 (Sheldrick, 1990)'
_diffrn_ambient_temperature 100(2)
_diffrn_measured_fraction_theta_full 0.982
_diffrn_measured_fraction_theta_max 0.982
_diffrn_radiation_monochromator graphite
_diffrn_radiation_source 'fine-focus sealed tube'
_diffrn_radiation_type MoK\a
_diffrn_radiation_wavelength 0.71069
_diffrn_reflns_av_R_equivalents 0.0290
_diffrn_reflns_av_sigmaI/netI 0.0568
_diffrn_reflns_limit_h_max 13
_diffrn_reflns_limit_h_min -13
_diffrn_reflns_limit_k_max 15
_diffrn_reflns_limit_k_min -17
_diffrn_reflns_limit_l_max 28
_diffrn_reflns_limit_l_min -28
_diffrn_reflns_number 18859
_diffrn_reflns_theta_full 25.50
_diffrn_reflns_theta_max 25.50
_diffrn_reflns_theta_min 1.83
_exptl_absorpt_coefficient_mu 0.872
_exptl_absorpt_correction_T_max 0.877
_exptl_absorpt_correction_T_min 0.840
_exptl_absorpt_correction_type empirical
_exptl_absorpt_process_details sadabs
_exptl_crystal_density_diffrn 1.549
_exptl_crystal_density_method 'not measured'
_exptl_crystal_F_000 2264
_exptl_crystal_size_max 0.20
_exptl_crystal_size_mid 0.18
_exptl_crystal_size_min 0.15
_refine_diff_density_max 2.206
_refine_diff_density_min -0.963
_refine_diff_density_rms 0.168
_refine_ls_extinction_method none
_refine_ls_goodness_of_fit_ref 1.043
_refine_ls_hydrogen_treatment mixed
_refine_ls_matrix_type full
_refine_ls_number_parameters 887
_refine_ls_number_reflns 12631
_refine_ls_number_restraints 0
_refine_ls_restrained_S_all 1.043
_refine_ls_R_factor_all 0.0590
_refine_ls_R_factor_gt 0.0483
_refine_ls_shift/su_max 0.002
_refine_ls_shift/su_mean 0.000
_refine_ls_structure_factor_coef Fsqd
_refine_ls_weighting_details 'calc w=1/[\s^2^(Fo^2^)+(0.0944P)^2^+3.8186P] where P=(Fo^2^+2Fc^2^)/3'
_refine_ls_weighting_scheme calc
_refine_ls_wR_factor_gt 0.1294
_refine_ls_wR_factor_ref 0.1544
_reflns_number_gt 10520
_reflns_number_total 12631
_reflns_threshold_expression >2sigma(I)
_cod_data_source_file c4ra09371b2.cif
_cod_data_source_block Complex2
_cod_database_code 7218496

loop_
_symmetry_equiv_pos_as_xyz
'x, y, z'
'-x, -y, -z'

loop_
_atom_site_label
_atom_site_type_symbol
_atom_site_fract_x
_atom_site_fract_y
_atom_site_fract_z
_atom_site_U_iso_or_equiv
_atom_site_adp_type
_atom_site_occupancy
_atom_site_symmetry_multiplicity
_atom_site_calc_flag
_atom_site_refinement_flags
Sn1 Sn 0.58450(3) 0.89469(2) 0.945648(12) 0.01489(11) Uani 1 1 d .
Sn2 Sn 0.57663(3) 0.56537(2) 0.541780(13) 0.01788(11) Uani 1 1 d .
P2 P 1.07265(11) 0.50603(8) 0.73831(5) 0.0140(2) Uani 1 1 d .
P3 P 1.06117(11) 0.31741(8) 0.77266(5) 0.0149(2) Uani 1 1 d .
P1 P 1.29306(11) 0.34004(8) 0.73109(5) 0.0146(2) Uani 1 1 d .
O18 O 0.9900(3) 0.2708(2) 0.73847(12) 0.0148(6) Uani 1 1 d .
O9 O 1.0692(3) 0.5760(2) 0.78725(13) 0.0166(6) Uani 1 1 d .
O20 O 1.3834(3) 0.3271(2) 0.77831(13) 0.0179(7) Uani 1 1 d .
O8 O 0.9979(3) 0.5934(2) 0.69384(13) 0.0177(7) Uani 1 1 d .
O19 O 1.3910(3) 0.2989(2) 0.67455(13) 0.0166(6) Uani 1 1 d .
O6 O 0.4304(3) 0.5893(2) 0.48761(14) 0.0207(7) Uani 1 1 d .
O13 O 0.4025(3) 0.9818(2) 0.99671(13) 0.0169(6) Uani 1 1 d .
O17 O 1.0276(3) 0.2816(2) 0.83921(13) 0.0194(7) Uani 1 1 d .
O10 O -0.0893(3) 0.8699(2) 1.05608(14) 0.0229(7) Uani 1 1 d .
O7 O 0.4962(3) 0.7242(2) 0.53803(14) 0.0213(7) Uani 1 1 d .
O3 O 0.5609(4) 0.8889(3) 0.5456(2) 0.0424(10) Uani 1 1 d .
N4 N 0.7251(4) 0.5867(3) 0.60034(16) 0.0204(8) Uani 1 1 d .
O1 O 0.0187(4) 1.0041(3) 0.42029(17) 0.0348(9) Uani 1 1 d .
O11 O -0.0481(3) 0.7449(3) 1.00271(16) 0.0293(8) Uani 1 1 d .
N3 N 0.9924(3) 0.4360(3) 0.76222(16) 0.0171(8) Uani 1 1 d .
N5 N 0.7538(4) 0.7792(3) 0.88157(16) 0.0200(8) Uani 1 1 d .
O12 O 0.2134(3) 1.0290(2) 1.05040(13) 0.0193(7) Uani 1 1 d .
N1 N 1.2181(3) 0.4558(3) 0.71236(16) 0.0162(8) Uani 1 1 d .
O5 O 0.2705(3) 0.6531(2) 0.43665(15) 0.0257(8) Uani 1 1 d .
O14 O 0.4640(3) 0.8231(2) 0.92634(13) 0.0187(7) Uani 1 1 d .
N2 N 1.2106(4) 0.2722(3) 0.75619(16) 0.0179(8) Uani 1 1 d .
N10 N 0.3781(4) 0.6869(3) 0.88808(19) 0.0260(9) Uani 1 1 d .
C58 C 0.9188(4) 0.1515(3) 0.80605(19) 0.0191(10) Uani 1 1 d .
O15 O 0.3293(4) 0.6775(3) 0.84727(16) 0.0375(9) Uani 1 1 d .
N8 N 0.4453(5) 0.9228(3) 0.5562(2) 0.0331(11) Uani 1 1 d .
C6 C 0.2988(4) 0.7610(3) 0.93022(19) 0.0176(9) Uani 1 1 d .
O16 O 0.4901(3) 0.6361(3) 0.89502(18) 0.0354(9) Uani 1 1 d .
N9 N 0.0925(4) 1.0271(3) 0.44242(18) 0.0293(10) Uani 1 1 d .
C3 C 0.1410(4) 0.8905(3) 1.01123(19) 0.0150(9) Uani 1 1 d .
H3 H 0.0866 0.9343 1.0390 0.018 Uiso 1 1 calc R
C2 C 0.2607(4) 0.8958(3) 0.98952(18) 0.0157(9) Uani 1 1 d .
O2 O 0.0839(4) 1.1146(3) 0.4443(2) 0.0482(11) Uani 1 1 d .
N7 N -0.0206(4) 0.8118(3) 1.01899(17) 0.0220(9) Uani 1 1 d .
C41 C 1.4985(4) 0.2090(3) 0.67932(19) 0.0158(9) Uani 1 1 d .
O4 O 0.3818(5) 0.9821(3) 0.5944(2) 0.0554(13) Uani 1 1 d .
C53 C 0.9906(4) 0.1720(3) 0.75320(19) 0.0164(9) Uani 1 1 d .
C4 C 0.1012(4) 0.8211(3) 0.99225(19) 0.0174(9) Uani 1 1 d .
C1 C 0.3489(4) 0.8274(3) 0.94855(18) 0.0152(9) Uani 1 1 d .
C40 C 0.2232(4) 0.8483(4) 0.4572(2) 0.0202(10) Uani 1 1 d .
H40 H 0.1722 0.8333 0.4358 0.024 Uiso 1 1 calc R
C36 C 0.4027(4) 0.7902(3) 0.51327(19) 0.0167(9) Uani 1 1 d .
C64 C 0.7182(5) 0.2438(4) 0.8722(2) 0.0248(11) Uani 1 1 d .
H64 H 0.6800 0.2009 0.8640 0.030 Uiso 1 1 calc R
C17 C 0.9767(4) 0.7169(3) 0.84255(19) 0.0177(9) Uani 1 1 d .
H17 H 1.0568 0.7225 0.8383 0.021 Uiso 1 1 calc R
C23 C 0.7140(5) 0.6684(4) 0.6253(2) 0.0260(11) Uani 1 1 d .
H23 H 0.6419 0.7260 0.6210 0.031 Uiso 1 1 calc R
C18 C 0.9597(4) 0.6417(3) 0.81678(18) 0.0172(9) Uani 1 1 d .
C38 C 0.2702(5) 0.9718(4) 0.5000(2) 0.0259(11) Uani 1 1 d .
H38 H 0.2517 1.0385 0.5072 0.031 Uiso 1 1 calc R
C59 C 0.8440(4) 0.2307(3) 0.84691(19) 0.0189(9) Uani 1 1 d .
C46 C 1.6004(4) 0.2109(3) 0.70319(19) 0.0173(9) Uani 1 1 d .
C52 C 1.4874(4) 0.3602(3) 0.76349(19) 0.0159(9) Uani 1 1 d .
C35 C 0.3256(5) 0.7699(3) 0.47922(19) 0.0194(10) Uani 1 1 d .
C10 C 0.7373(5) 0.6200(4) 1.0689(2) 0.0246(10) Uani 1 1 d .
H10A H 0.8006 0.6387 1.0824 0.029 Uiso 1 1 calc R
H10B H 0.6610 0.6375 1.0980 0.029 Uiso 1 1 calc R
C42 C 1.4997(5) 0.1240(4) 0.6564(2) 0.0209(10) Uani 1 1 d .
H42 H 1.4296 0.1254 0.6407 0.025 Uiso 1 1 calc R
C65 C 0.2909(4) 0.9741(3) 1.01403(18) 0.0139(9) Uani 1 1 d .
C21 C 0.9083(4) 0.5884(3) 0.66198(19) 0.0166(9) Uani 1 1 d .
C20 C 0.7393(5) 0.7057(4) 0.8562(2) 0.0226(10) Uani 1 1 d .
H20 H 0.6583 0.7018 0.8607 0.027 Uiso 1 1 calc R
C22 C 0.8011(5) 0.6737(4) 0.6567(2) 0.0253(11) Uani 1 1 d .
H22 H 0.7885 0.7323 0.6738 0.030 Uiso 1 1 calc R
C37 C 0.3693(5) 0.8951(3) 0.5214(2) 0.0211(10) Uani 1 1 d .
C5 C 0.1800(4) 0.7565(3) 0.9509(2) 0.0181(9) Uani 1 1 d .
H5 H 0.1532 0.7109 0.9373 0.022 Uiso 1 1 calc R
C61 C 0.8299(5) 0.3723(4) 0.8982(2) 0.0257(11) Uani 1 1 d .
H61 H 0.8674 0.4158 0.9062 0.031 Uiso 1 1 calc R
C56 C 0.9818(5) -0.0187(4) 0.7764(2) 0.0282(11) Uani 1 1 d .
H56 H 0.9806 -0.0838 0.7845 0.034 Uiso 1 1 calc R
C24 C 0.8301(5) 0.5054(4) 0.6058(2) 0.0220(10) Uani 1 1 d .
H24 H 0.8394 0.4475 0.5887 0.026 Uiso 1 1 calc R
C16 C 0.8713(5) 0.7827(3) 0.87446(19) 0.0206(10) Uani 1 1 d .
H16 H 0.8826 0.8326 0.8921 0.025 Uiso 1 1 calc R
C19 C 0.8414(4) 0.6354(4) 0.8235(2) 0.0225(10) Uani 1 1 d .
H19 H 0.8288 0.5854 0.8067 0.027 Uiso 1 1 calc R
C60 C 0.8989(4) 0.2958(4) 0.86129(19) 0.0205(10) Uani 1 1 d .
C48 C 1.7011(4) 0.3338(3) 0.71750(19) 0.0189(9) Uani 1 1 d .
H48 H 1.7753 0.2973 0.6939 0.023 Uiso 1 1 calc R
C50 C 1.5865(4) 0.4741(3) 0.77701(19) 0.0180(9) Uani 1 1 d .
H50 H 1.5838 0.5308 0.7932 0.022 Uiso 1 1 calc R
C30 C 0.4808(5) 0.5294(4) 0.6245(2) 0.0214(10) Uani 1 1 d .
H30A H 0.4362 0.4862 0.6188 0.026 Uiso 1 1 calc R
H30B H 0.5446 0.4912 0.6495 0.026 Uiso 1 1 calc R
C51 C 1.4794(4) 0.4444(3) 0.78799(19) 0.0178(9) Uani 1 1 d .
H51 H 1.4048 0.4811 0.8113 0.021 Uiso 1 1 calc R
C43 C 1.6084(5) 0.0367(3) 0.6574(2) 0.0225(10) Uani 1 1 d .
H43 H 1.6117 -0.0209 0.6420 0.027 Uiso 1 1 calc R
C54 C 1.0533(5) 0.1013(3) 0.7130(2) 0.0213(10) Uani 1 1 d .
H54 H 1.0990 0.1176 0.6782 0.026 Uiso 1 1 calc R
C49 C 1.6973(5) 0.4178(3) 0.74157(19) 0.0213(10) Uani 1 1 d .
H49 H 1.7686 0.4370 0.7342 0.026 Uiso 1 1 calc R
C39 C 0.1972(4) 0.9465(3) 0.4668(2) 0.0204(10) Uani 1 1 d .
C47 C 1.5965(4) 0.3021(3) 0.72769(18) 0.0160(9) Uani 1 1 d .
C57 C 0.9160(5) 0.0538(4) 0.8167(2) 0.0251(11) Uani 1 1 d .
H57 H 0.8697 0.0369 0.8512 0.030 Uiso 1 1 calc R
C62 C 0.7072(5) 0.3837(4) 0.9226(2) 0.0307(12) Uani 1 1 d .
H62 H 0.6618 0.4339 0.9482 0.037 Uiso 1 1 calc R
C44 C 1.7104(5) 0.0353(4) 0.6809(2) 0.0255(11) Uani 1 1 d .
H44 H 1.7817 -0.0240 0.6819 0.031 Uiso 1 1 calc R
C27 C 0.7513(5) 0.6445(4) 0.4418(2) 0.0293(11) Uani 1 1 d .
H27A H 0.7924 0.6331 0.4017 0.035 Uiso 1 1 calc R
H27B H 0.6693 0.6991 0.4405 0.035 Uiso 1 1 calc R
C34 C 0.3401(5) 0.6666(3) 0.4660(2) 0.0213(10) Uani 1 1 d .
C26 C 0.7267(5) 0.5490(4) 0.4695(2) 0.0225(10) Uani 1 1 d .
H26A H 0.8055 0.5016 0.4823 0.027 Uiso 1 1 calc R
H26B H 0.7081 0.5186 0.4393 0.027 Uiso 1 1 calc R
C9 C 0.7046(5) 0.6801(3) 1.0113(2) 0.0207(10) Uani 1 1 d .
H9A H 0.6439 0.6598 0.9968 0.025 Uiso 1 1 calc R
H9B H 0.7816 0.6656 0.9826 0.025 Uiso 1 1 calc R
C45 C 1.7098(5) 0.1210(4) 0.7036(2) 0.0217(10) Uani 1 1 d .
H45 H 1.7807 0.1190 0.7188 0.026 Uiso 1 1 calc R
C25 C 0.9263(5) 0.5026(4) 0.6354(2) 0.0208(10) Uani 1 1 d .
H25 H 0.9999 0.4453 0.6374 0.025 Uiso 1 1 calc R
C11 C 0.7893(7) 0.5066(4) 1.0637(3) 0.0437(15) Uani 1 1 d .
H11A H 0.7286 0.4881 1.0488 0.065 Uiso 1 1 calc R
H11B H 0.8033 0.4722 1.1016 0.065 Uiso 1 1 calc R
H11C H 0.8689 0.4881 1.0375 0.065 Uiso 1 1 calc R
C63 C 0.6490(5) 0.3201(4) 0.9094(2) 0.0292(12) Uani 1 1 d .
H63 H 0.5647 0.3290 0.9255 0.035 Uiso 1 1 calc R
C32 C 0.2581(5) 0.6690(4) 0.6315(2) 0.0264(11) Uani 1 1 d .
H32A H 0.2755 0.6884 0.5901 0.032 Uiso 1 1 calc R
H32B H 0.2167 0.6198 0.6351 0.032 Uiso 1 1 calc R
C8 C 0.6469(4) 0.7937(3) 1.01903(19) 0.0170(9) Uani 1 1 d .
H8A H 0.7102 0.8121 1.0327 0.020 Uiso 1 1 calc R
H8B H 0.5742 0.8053 1.0500 0.020 Uiso 1 1 calc R
C12 C 0.5708(5) 1.0034(4) 0.87266(19) 0.0225(10) Uani 1 1 d .
H12A H 0.5328 1.0703 0.8870 0.027 Uiso 1 1 calc R
H12B H 0.6567 0.9955 0.8530 0.027 Uiso 1 1 calc R
C28 C 0.8320(6) 0.6784(4) 0.4717(2) 0.0367(13) Uani 1 1 d .
H28A H 0.9060 0.6205 0.4811 0.044 Uiso 1 1 calc R
H28B H 0.7828 0.7059 0.5082 0.044 Uiso 1 1 calc R
C31 C 0.3850(5) 0.6199(4) 0.6558(2) 0.0259(11) Uani 1 1 d .
H31A H 0.4240 0.6702 0.6537 0.031 Uiso 1 1 calc R
H31B H 0.3672 0.5986 0.6968 0.031 Uiso 1 1 calc R
C55 C 1.0480(5) 0.0056(4) 0.7249(2) 0.0299(12) Uani 1 1 d .
H55 H 1.0896 -0.0426 0.6977 0.036 Uiso 1 1 calc R
C29 C 0.8781(7) 0.7591(4) 0.4340(3) 0.0435(15) Uani 1 1 d .
H29A H 0.9353 0.7298 0.4000 0.065 Uiso 1 1 calc R
H29B H 0.9219 0.7832 0.4565 0.065 Uiso 1 1 calc R
H29C H 0.8056 0.8143 0.4220 0.065 Uiso 1 1 calc R
C33 C 0.1683(7) 0.7607(5) 0.6624(3) 0.0544(18) Uani 1 1 d .
H33A H 0.1474 0.7413 0.7030 0.082 Uiso 1 1 calc R
H33B H 0.0913 0.7896 0.6449 0.082 Uiso 1 1 calc R
H33C H 0.2088 0.8095 0.6590 0.082 Uiso 1 1 calc R
C13 C 0.4934(8) 0.9967(6) 0.8285(3) 0.056(2) Uani 1 1 d .
H13A H 0.5153 1.0321 0.7920 0.067 Uiso 1 1 calc R
H13B H 0.5179 0.9263 0.8213 0.067 Uiso 1 1 calc R
C66 C 0.3591(8) 1.0369(6) 0.8452(4) 0.069(2) Uani 1 1 d .
H66A H 0.3282 1.1101 0.8428 0.083 Uiso 1 1 calc R
H66B H 0.3352 1.0126 0.8849 0.083 Uiso 1 1 calc R
C67 C 0.2988(13) 0.9963(10) 0.7975(6) 0.180(9) Uani 1 1 d .
H67A H 0.3668 0.9455 0.7756 0.271 Uiso 1 1 calc R
H67B H 0.2581 1.0519 0.7712 0.271 Uiso 1 1 calc R
H67C H 0.2371 0.9682 0.8184 0.271 Uiso 1 1 calc R

loop_
_atom_site_aniso_label
_atom_site_aniso_U_11
_atom_site_aniso_U_22
_atom_site_aniso_U_33
_atom_site_aniso_U_23
_atom_site_aniso_U_13
_atom_site_aniso_U_12
Sn1 0.01380(18) 0.01234(17) 0.01782(17) -0.00349(12) -0.00048(12) -0.00395(13)
Sn2 0.01760(19) 0.01532(18) 0.02172(18) -0.00334(12) -0.00721(13) -0.00431(13)
P2 0.0115(6) 0.0135(6) 0.0172(5) -0.0040(4) -0.0027(4) -0.0035(4)
P3 0.0130(6) 0.0149(6) 0.0175(6) -0.0019(4) -0.0029(4) -0.0053(5)
P1 0.0114(6) 0.0150(6) 0.0170(5) -0.0040(4) -0.0012(4) -0.0037(5)
O18 0.0135(16) 0.0153(15) 0.0172(15) -0.0031(12) -0.0032(12) -0.0058(13)
O9 0.0145(16) 0.0189(16) 0.0176(15) -0.0087(12) -0.0017(12) -0.0051(13)
O20 0.0182(17) 0.0199(16) 0.0172(15) -0.0041(12) -0.0024(13) -0.0076(13)
O8 0.0186(17) 0.0155(16) 0.0226(16) 0.0007(12) -0.0103(13) -0.0076(13)
O19 0.0132(16) 0.0175(16) 0.0179(15) -0.0037(12) -0.0032(12) -0.0028(13)
O6 0.0189(17) 0.0162(16) 0.0281(17) -0.0029(13) -0.0123(14) -0.0031(14)
O13 0.0163(16) 0.0127(15) 0.0224(16) -0.0055(12) -0.0021(13) -0.0047(13)
O17 0.0172(17) 0.0243(17) 0.0182(16) -0.0018(13) -0.0034(13) -0.0086(14)
O10 0.0176(17) 0.0258(18) 0.0234(17) -0.0015(14) -0.0004(14) -0.0072(15)
O7 0.0280(19) 0.0131(16) 0.0241(17) -0.0031(13) -0.0075(14) -0.0064(14)
O3 0.035(3) 0.029(2) 0.072(3) 0.000(2) -0.026(2) -0.0142(19)
N4 0.018(2) 0.023(2) 0.022(2) -0.0027(16) -0.0072(16) -0.0064(17)
O1 0.031(2) 0.029(2) 0.040(2) -0.0004(16) -0.0171(18) -0.0006(17)
O11 0.027(2) 0.0222(18) 0.045(2) -0.0038(16) -0.0074(17) -0.0144(16)
N3 0.0129(19) 0.020(2) 0.0209(19) -0.0025(15) -0.0041(15) -0.0072(16)
N5 0.026(2) 0.0140(19) 0.0160(18) -0.0019(15) -0.0016(16) -0.0034(17)
O12 0.0186(17) 0.0180(16) 0.0207(16) -0.0085(13) 0.0036(13) -0.0065(14)
N1 0.014(2) 0.0166(19) 0.0188(19) -0.0027(15) -0.0010(15) -0.0067(16)
O5 0.0229(18) 0.0220(18) 0.0344(19) -0.0036(14) -0.0175(15) -0.0038(15)
O14 0.0198(17) 0.0152(16) 0.0209(16) -0.0069(12) -0.0006(13) -0.0052(13)
N2 0.014(2) 0.0147(19) 0.023(2) -0.0015(15) -0.0021(16) -0.0039(16)
N10 0.025(2) 0.019(2) 0.036(2) -0.0129(18) 0.0026(19) -0.0099(19)
C58 0.022(2) 0.020(2) 0.017(2) 0.0021(18) -0.0056(19) -0.010(2)
O15 0.040(2) 0.046(2) 0.035(2) -0.0189(18) -0.0048(18) -0.0201(19)
N8 0.048(3) 0.017(2) 0.039(3) 0.0029(19) -0.023(2) -0.011(2)
C6 0.018(2) 0.014(2) 0.020(2) -0.0028(17) -0.0002(18) -0.0041(18)
O16 0.020(2) 0.028(2) 0.060(3) -0.0202(18) -0.0033(18) -0.0056(16)
N9 0.034(3) 0.020(2) 0.028(2) -0.0049(17) -0.009(2) -0.0001(19)
C3 0.012(2) 0.012(2) 0.019(2) -0.0009(17) -0.0053(17) -0.0010(17)
C2 0.019(2) 0.013(2) 0.015(2) 0.0002(16) -0.0024(18) -0.0057(18)
O2 0.064(3) 0.017(2) 0.064(3) -0.0036(18) -0.038(2) -0.0012(19)
N7 0.019(2) 0.018(2) 0.029(2) 0.0021(17) -0.0082(17) -0.0049(17)
C41 0.011(2) 0.016(2) 0.019(2) -0.0016(17) -0.0012(17) -0.0037(18)
O4 0.073(3) 0.041(3) 0.055(3) -0.023(2) -0.029(3) -0.007(2)
C53 0.010(2) 0.017(2) 0.024(2) -0.0013(18) -0.0058(18) -0.0057(18)
C4 0.017(2) 0.016(2) 0.017(2) 0.0005(17) -0.0038(18) -0.0033(18)
C1 0.014(2) 0.011(2) 0.019(2) -0.0008(16) -0.0014(17) -0.0031(17)
C40 0.016(2) 0.022(2) 0.021(2) -0.0006(18) -0.0050(19) -0.0045(19)
C36 0.017(2) 0.014(2) 0.017(2) -0.0023(17) 0.0002(18) -0.0055(18)
C64 0.026(3) 0.027(3) 0.021(2) 0.006(2) -0.003(2) -0.012(2)
C17 0.015(2) 0.015(2) 0.022(2) -0.0026(17) -0.0020(18) -0.0042(18)
C23 0.014(2) 0.026(3) 0.036(3) -0.001(2) -0.009(2) -0.001(2)
C18 0.020(2) 0.012(2) 0.014(2) -0.0044(16) -0.0005(18) 0.0010(18)
C38 0.035(3) 0.016(2) 0.027(3) -0.0025(19) -0.007(2) -0.008(2)
C59 0.017(2) 0.022(2) 0.017(2) 0.0056(18) -0.0056(18) -0.0069(19)
C46 0.012(2) 0.019(2) 0.020(2) -0.0027(18) -0.0009(18) -0.0052(18)
C52 0.012(2) 0.017(2) 0.019(2) 0.0025(17) -0.0068(17) -0.0043(18)
C35 0.024(3) 0.016(2) 0.017(2) -0.0048(18) 0.0013(19) -0.007(2)
C10 0.026(3) 0.018(2) 0.028(3) 0.0037(19) -0.006(2) -0.008(2)
C42 0.019(2) 0.023(2) 0.022(2) -0.0063(19) -0.0016(19) -0.009(2)
C65 0.011(2) 0.015(2) 0.017(2) 0.0006(17) -0.0038(17) -0.0043(17)
C21 0.012(2) 0.019(2) 0.019(2) -0.0030(17) -0.0021(17) -0.0065(18)
C20 0.019(2) 0.019(2) 0.030(3) -0.0047(19) -0.004(2) -0.006(2)
C22 0.030(3) 0.022(3) 0.025(2) -0.007(2) -0.012(2) -0.005(2)
C37 0.025(3) 0.018(2) 0.024(2) -0.0034(18) -0.005(2) -0.011(2)
C5 0.018(2) 0.014(2) 0.025(2) -0.0013(18) -0.0089(19) -0.0057(18)
C61 0.030(3) 0.025(3) 0.019(2) 0.0017(19) -0.004(2) -0.008(2)
C56 0.033(3) 0.019(3) 0.037(3) 0.004(2) -0.012(2) -0.013(2)
C24 0.024(3) 0.021(2) 0.022(2) -0.0045(19) -0.007(2) -0.007(2)
C16 0.025(3) 0.017(2) 0.021(2) -0.0072(18) -0.0016(19) -0.007(2)
C19 0.019(2) 0.022(2) 0.028(3) -0.014(2) 0.000(2) -0.007(2)
C60 0.019(2) 0.024(3) 0.017(2) 0.0030(18) -0.0019(18) -0.008(2)
C48 0.014(2) 0.020(2) 0.019(2) -0.0001(18) -0.0027(18) -0.0025(19)
C50 0.017(2) 0.018(2) 0.020(2) -0.0014(18) -0.0076(18) -0.0068(19)
C30 0.022(3) 0.021(2) 0.021(2) -0.0002(19) -0.0072(19) -0.007(2)
C51 0.016(2) 0.019(2) 0.016(2) -0.0081(17) -0.0020(18) -0.0007(18)
C43 0.025(3) 0.016(2) 0.026(2) -0.0071(19) -0.001(2) -0.006(2)
C54 0.019(2) 0.018(2) 0.027(2) -0.0013(19) -0.005(2) -0.006(2)
C49 0.026(3) 0.020(2) 0.022(2) 0.0014(18) -0.007(2) -0.012(2)
C39 0.017(2) 0.018(2) 0.023(2) -0.0033(18) -0.0040(19) -0.0011(19)
C47 0.014(2) 0.014(2) 0.017(2) -0.0032(17) -0.0064(17) 0.0018(18)
C57 0.025(3) 0.023(3) 0.032(3) 0.005(2) -0.010(2) -0.014(2)
C62 0.033(3) 0.027(3) 0.019(2) 0.001(2) 0.000(2) 0.002(2)
C44 0.026(3) 0.022(3) 0.023(2) -0.005(2) 0.001(2) -0.004(2)
C27 0.024(3) 0.034(3) 0.024(3) -0.002(2) -0.003(2) -0.004(2)
C34 0.027(3) 0.017(2) 0.020(2) -0.0056(18) -0.003(2) -0.006(2)
C26 0.019(2) 0.024(3) 0.025(2) -0.0078(19) -0.007(2) -0.005(2)
C9 0.020(2) 0.019(2) 0.022(2) -0.0020(18) -0.0017(19) -0.007(2)
C45 0.018(2) 0.022(2) 0.023(2) -0.0064(19) -0.0027(19) -0.003(2)
C25 0.018(2) 0.020(2) 0.026(2) 0.0001(19) -0.0088(19) -0.006(2)
C11 0.063(4) 0.019(3) 0.042(3) 0.006(2) -0.015(3) -0.007(3)
C63 0.019(3) 0.036(3) 0.023(3) 0.008(2) -0.001(2) -0.003(2)
C32 0.023(3) 0.021(3) 0.030(3) 0.002(2) -0.001(2) -0.004(2)
C8 0.017(2) 0.018(2) 0.018(2) -0.0020(17) -0.0046(18) -0.0068(19)
C12 0.033(3) 0.017(2) 0.017(2) 0.0009(18) -0.001(2) -0.010(2)
C28 0.056(4) 0.026(3) 0.028(3) -0.005(2) 0.002(3) -0.018(3)
C31 0.026(3) 0.025(3) 0.028(3) -0.004(2) -0.002(2) -0.011(2)
C55 0.030(3) 0.024(3) 0.036(3) -0.011(2) -0.007(2) -0.006(2)
C29 0.062(4) 0.033(3) 0.039(3) -0.006(3) 0.006(3) -0.026(3)
C33 0.051(4) 0.031(3) 0.067(5) -0.010(3) 0.005(3) -0.002(3)
C13 0.082(5) 0.066(5) 0.042(4) 0.029(3) -0.035(4) -0.050(4)
C66 0.075(6) 0.060(5) 0.065(5) 0.009(4) -0.006(4) -0.022(4)
C67 0.214(15) 0.171(13) 0.257(16) 0.151(12) -0.214(14) -0.156(12)

loop_
_atom_type_symbol
_atom_type_description
_atom_type_scat_dispersion_real
_atom_type_scat_dispersion_imag
_atom_type_scat_source
C C 0.0033 0.0016 'International Tables Vol C Tables 4.2.6.8 and 6.1.1.4'
H H 0.0000 0.0000 'International Tables Vol C Tables 4.2.6.8 and 6.1.1.4'
N N 0.0061 0.0033 'International Tables Vol C Tables 4.2.6.8 and 6.1.1.4'
O O 0.0106 0.0060 'International Tables Vol C Tables 4.2.6.8 and 6.1.1.4'
P P 0.1023 0.0942 'International Tables Vol C Tables 4.2.6.8 and 6.1.1.4'
Cl Cl 0.1484 0.1585 'International Tables Vol C Tables 4.2.6.8 and 6.1.1.4'
Sn Sn -0.6537 1.4246 'International Tables Vol C Tables 4.2.6.8 and 6.1.1.4'

loop_
_geom_angle_atom_site_label_1
_geom_angle_atom_site_label_2
_geom_angle_atom_site_label_3
_geom_angle
_geom_angle_site_symmetry_1
_geom_angle_site_symmetry_3
C8 Sn1 C12 163.61(18) . .
C8 Sn1 O14 95.63(14) . .
C12 Sn1 O14 99.63(15) . .
C8 Sn1 O13 92.87(15) . .
C12 Sn1 O13 95.58(16) . .
O14 Sn1 O13 80.14(11) . .
C8 Sn1 O13 83.16(14) . 2_677
C12 Sn1 O13 87.67(14) . 2_677
O14 Sn1 O13 145.16(11) . 2_677
O13 Sn1 O13 65.20(12) . 2_677
C8 Sn1 N5 89.48(15) . .
C12 Sn1 N5 85.73(16) . .
O14 Sn1 N5 85.86(13) . .
O13 Sn1 N5 165.96(12) . .
O13 Sn1 N5 128.84(12) 2_677 .
O7 Sn2 C30 100.18(16) . .
O7 Sn2 C26 98.75(16) . .
C30 Sn2 C26 157.99(19) . .
O7 Sn2 O6 80.95(12) . .
C30 Sn2 O6 99.70(16) . .
C26 Sn2 O6 94.26(16) . .
O7 Sn2 O6 146.44(11) . 2_666
C30 Sn2 O6 85.65(15) . 2_666
C26 Sn2 O6 84.76(15) . 2_666
O6 Sn2 O6 65.49(13) . 2_666
O7 Sn2 N4 84.22(13) . .
C30 Sn2 N4 84.58(16) . .
C26 Sn2 N4 86.26(16) . .
O6 Sn2 N4 165.07(12) . .
O6 Sn2 N4 129.33(12) 2_666 .
N1 P2 N3 118.8(2) . .
N1 P2 O8 111.10(18) . .
N3 P2 O8 109.38(18) . .
N1 P2 O9 105.69(18) . .
N3 P2 O9 111.82(18) . .
O8 P2 O9 97.99(16) . .
N2 P3 N3 117.71(19) . .
N2 P3 O17 107.23(19) . .
N3 P3 O17 110.19(19) . .
N2 P3 O18 112.52(19) . .
N3 P3 O18 104.59(18) . .
O17 P3 O18 103.76(16) . .
N2 P1 O19 112.63(19) . .
N2 P1 O20 106.03(19) . .
O19 P1 O20 103.39(17) . .
N2 P1 N1 117.5(2) . .
O19 P1 N1 104.19(18) . .
O20 P1 N1 112.32(18) . .
C53 O18 P3 121.3(3) . .
C18 O9 P2 125.0(3) . .
C52 O20 P1 119.8(3) . .
C21 O8 P2 125.5(3) . .
C41 O19 P1 119.9(3) . .
C34 O6 Sn2 137.0(3) . .
C34 O6 Sn2 108.5(3) . 2_666
Sn2 O6 Sn2 114.50(13) . 2_666
C65 O13 Sn1 136.8(3) . .
C65 O13 Sn1 106.9(3) . 2_677
Sn1 O13 Sn1 114.80(12) . 2_677
C60 O17 P3 118.1(3) . .
C36 O7 Sn2 133.1(3) . .
C24 N4 C23 117.0(4) . .
C24 N4 Sn2 114.4(3) . .
C23 N4 Sn2 128.6(3) . .
P2 N3 P3 120.9(2) . .
C16 N5 C20 117.4(4) . .
C16 N5 Sn1 118.3(3) . .
C20 N5 Sn1 124.0(3) . .
P2 N1 P1 119.0(2) . .
C1 O14 Sn1 132.6(3) . .
P3 N2 P1 122.5(2) . .
O15 N10 O16 122.9(4) . .
O15 N10 C6 118.1(4) . .
O16 N10 C6 119.0(4) . .
C57 C58 C53 116.7(4) . .
C57 C58 C59 121.5(4) . .
C53 C58 C59 121.8(4) . .
O3 N8 O4 125.4(5) . .
O3 N8 C37 119.4(5) . .
O4 N8 C37 115.2(5) . .
C5 C6 C1 125.0(4) . .
C5 C6 N10 114.8(4) . .
C1 C6 N10 120.1(4) . .
O1 N9 O2 123.3(4) . .
O1 N9 C39 118.4(4) . .
O2 N9 C39 118.3(4) . .
C4 C3 C2 121.1(4) . .
C3 C2 C1 121.1(4) . .
C3 C2 C65 115.2(4) . .
C1 C2 C65 123.6(4) . .
O10 N7 O11 124.1(4) . .
O10 N7 C4 118.7(4) . .
O11 N7 C4 117.2(4) . .
C46 C41 C42 123.1(4) . .
C46 C41 O19 119.1(4) . .
C42 C41 O19 117.7(4) . .
C54 C53 C58 122.4(4) . .
C54 C53 O18 118.3(4) . .
C58 C53 O18 119.0(4) . .
C5 C4 C3 120.2(4) . .
C5 C4 N7 119.7(4) . .
C3 C4 N7 119.9(4) . .
O14 C1 C6 119.1(4) . .
O14 C1 C2 126.9(4) . .
C6 C1 C2 113.9(4) . .
C39 C40 C35 120.9(4) . .
O7 C36 C35 126.6(4) . .
O7 C36 C37 118.6(4) . .
C35 C36 C37 114.8(4) . .
C63 C64 C59 120.9(5) . .
C16 C17 C18 117.9(4) . .
N4 C23 C22 124.7(5) . .
C19 C18 O9 124.9(4) . .
C19 C18 C17 119.8(4) . .
O9 C18 C17 115.3(4) . .
C37 C38 C39 117.6(4) . .
C64 C59 C60 117.8(4) . .
C64 C59 C58 122.0(4) . .
C60 C59 C58 120.2(4) . .
C41 C46 C45 117.4(4) . .
C41 C46 C47 122.1(4) . .
C45 C46 C47 120.5(4) . .
C51 C52 O20 117.8(4) . .
C51 C52 C47 123.6(4) . .
O20 C52 C47 118.5(4) . .
C40 C35 C36 120.8(4) . .
C40 C35 C34 114.6(4) . .
C36 C35 C34 124.6(4) . .
C11 C10 C9 112.7(4) . .
C43 C42 C41 118.4(4) . .
O12 C65 O13 120.3(4) . .
O12 C65 C2 121.1(4) . .
O13 C65 C2 118.6(4) . .
C22 C21 C25 120.6(4) . .
C22 C21 O8 117.3(4) . .
C25 C21 O8 122.1(4) . .
N5 C20 C19 122.4(4) . .
C23 C22 C21 117.0(4) . .
C38 C37 C36 124.7(4) . .
C38 C37 N8 117.0(4) . .
C36 C37 N8 118.3(4) . .
C6 C5 C4 118.5(4) . .
C62 C61 C60 119.9(5) . .
C55 C56 C57 120.3(5) . .
N4 C24 C25 123.4(4) . .
N5 C16 C17 123.8(4) . .
C18 C19 C20 118.7(4) . .
C61 C60 C59 121.5(4) . .
C61 C60 O17 119.0(4) . .
C59 C60 O17 119.5(4) . .
C49 C48 C47 121.8(4) . .
C49 C50 C51 119.6(4) . .
C31 C30 Sn2 115.0(3) . .
C52 C51 C50 118.5(4) . .
C44 C43 C42 120.3(4) . .
C53 C54 C55 119.4(4) . .
C48 C49 C50 120.1(4) . .
C40 C39 C38 121.1(4) . .
C40 C39 N9 120.1(4) . .
C38 C39 N9 118.7(4) . .
C48 C47 C52 116.5(4) . .
C48 C47 C46 122.3(4) . .
C52 C47 C46 121.2(4) . .
C56 C57 C58 120.9(5) . .
C61 C62 C63 120.3(5) . .
C43 C44 C45 121.4(5) . .
C28 C27 C26 116.0(4) . .
O5 C34 O6 120.2(4) . .
O5 C34 C35 122.0(4) . .
O6 C34 C35 117.8(4) . .
C27 C26 Sn2 117.5(3) . .
C10 C9 C8 111.0(4) . .
C44 C45 C46 119.4(4) . .
C21 C25 C24 117.2(4) . .
C64 C63 C62 119.6(5) . .
C33 C32 C31 112.7(5) . .
C9 C8 Sn1 118.6(3) . .
C13 C12 Sn1 114.8(3) . .
C27 C28 C29 112.7(5) . .
C30 C31 C32 114.6(4) . .
C56 C55 C54 120.3(5) . .
C66 C13 C12 114.9(7) . .
C13 C66 C67 105.0(8) . .

loop_
_geom_bond_atom_site_label_1
_geom_bond_atom_site_label_2
_geom_bond_distance
_geom_bond_site_symmetry_2
Sn1 C8 2.128(4) .
Sn1 C12 2.128(4) .
Sn1 O14 2.132(3) .
Sn1 O13 2.195(3) .
Sn1 O13 2.426(3) 2_677
Sn1 N5 2.429(4) .
Sn2 O7 2.105(3) .
Sn2 C30 2.128(5) .
Sn2 C26 2.131(5) .
Sn2 O6 2.173(3) .
Sn2 O6 2.440(3) 2_666
Sn2 N4 2.486(4) .
P2 N1 1.574(4) .
P2 N3 1.579(4) .
P2 O8 1.593(3) .
P2 O9 1.606(3) .
P3 N2 1.568(4) .
P3 N3 1.586(4) .
P3 O17 1.588(3) .
P3 O18 1.591(3) .
P1 N2 1.577(4) .
P1 O19 1.581(3) .
P1 O20 1.591(3) .
P1 N1 1.596(4) .
O18 C53 1.406(5) .
O9 C18 1.375(5) .
O20 C52 1.402(5) .
O8 C21 1.396(5) .
O19 C41 1.414(5) .
O6 C34 1.313(6) .
O6 Sn2 2.440(3) 2_666
O13 C65 1.298(5) .
O13 Sn1 2.426(3) 2_677
O17 C60 1.405(5) .
O10 N7 1.229(5) .
O7 C36 1.298(5) .
O3 N8 1.208(6) .
N4 C24 1.332(6) .
N4 C23 1.332(6) .
O1 N9 1.224(6) .
O11 N7 1.235(5) .
N5 C16 1.336(6) .
N5 C20 1.349(6) .
O12 C65 1.225(5) .
O5 C34 1.220(6) .
O14 C1 1.296(5) .
N10 O15 1.234(5) .
N10 O16 1.237(5) .
N10 C6 1.465(6) .
C58 C57 1.398(6) .
C58 C53 1.405(6) .
C58 C59 1.480(7) .
N8 O4 1.243(6) .
N8 C37 1.475(6) .
C6 C5 1.370(6) .
C6 C1 1.423(6) .
N9 O2 1.226(6) .
N9 C39 1.456(6) .
C3 C4 1.387(6) .
C3 C2 1.387(6) .
C2 C1 1.429(6) .
C2 C65 1.497(6) .
N7 C4 1.456(6) .
C41 C46 1.387(6) .
C41 C42 1.391(6) .
C53 C54 1.372(6) .
C4 C5 1.375(6) .
C40 C39 1.366(7) .
C40 C35 1.403(6) .
C36 C35 1.415(6) .
C36 C37 1.435(6) .
C64 C63 1.389(7) .
C64 C59 1.395(7) .
C17 C16 1.376(6) .
C17 C18 1.392(6) .
C23 C22 1.367(7) .
C18 C19 1.361(7) .
C38 C37 1.363(7) .
C38 C39 1.402(7) .
C59 C60 1.404(6) .
C46 C45 1.417(6) .
C46 C47 1.480(6) .
C52 C51 1.371(6) .
C52 C47 1.400(6) .
C35 C34 1.494(6) .
C10 C11 1.520(7) .
C10 C9 1.521(6) .
C42 C43 1.392(7) .
C21 C22 1.376(7) .
C21 C25 1.382(6) .
C20 C19 1.396(7) .
C61 C62 1.364(7) .
C61 C60 1.385(7) .
C56 C55 1.368(7) .
C56 C57 1.396(7) .
C24 C25 1.386(6) .
C48 C49 1.379(6) .
C48 C47 1.395(6) .
C50 C49 1.398(7) .
C50 C51 1.404(6) .
C30 C31 1.519(7) .
C43 C44 1.365(7) .
C54 C55 1.382(7) .
C62 C63 1.403(8) .
C44 C45 1.400(7) .
C27 C28 1.494(7) .
C27 C26 1.531(7) .
C9 C8 1.531(6) .
C32 C33 1.507(8) .
C32 C31 1.530(7) .
C12 C13 1.509(7) .
C28 C29 1.543(7) .
C13 C66 1.413(11) .
C66 C67 1.677(13) .
